data_7132098
loop_
_publ_author_name
'Liu, Chuan-Zhi'
'Wang, Jingjing'
'Yang, Bo'
'Li, Zhongyi'
'Yan, Meng'
'Liu, Xinming'
'Hu, Zhiyuan'
'Liu, Lantao'
'Li, Zhan-Ting'

_publ_section_title
;
 Two and Three-Dimensional Halogen-Bonded Frameworks: Self-assembly
 Influenced by Crystallization Solvents
;
_journal_name_full 'Chemical Communications'
_journal_paper_doi 10.1039/D3CC02981F
_journal_year 2023
_chemical_formula_sum 'C66 H48 Cl3 F8 I4 N4'
_chemical_formula_weight 1663.03
_space_group_IT_number 15
_space_group_name_Hall '-C 2yc'
_space_group_name_H-M_alt 'C 1 2/c 1'
_symmetry_cell_setting monoclinic
_symmetry_space_group_name_H-M 'C 1 2/c 1'
_atom_sites_solution_hydrogens geom
_atom_sites_solution_primary direct
_atom_sites_solution_secondary difmap
_audit_block_doi 10.5517/ccdc.csd.cc2fwx08
_audit_creation_method SHELXL-97
_audit_update_record
;
2023-08-10 deposited with the CCDC.	2023-09-04 downloaded from the CCDC.
;
_cell_angle_alpha 90.00
_cell_angle_beta 114.914(5)
_cell_angle_gamma 90.00
_cell_formula_units_Z 4
_cell_length_a 13.123(4)
_cell_length_b 43.843(14)
_cell_length_c 13.393(4)
_cell_measurement_reflns_used 6733
_cell_measurement_temperature 296(2)
_cell_measurement_theta_max 26.81
_cell_measurement_theta_min 2.21
_cell_volume 6989(4)
_computing_cell_refinement 'Bruker SAINT'
_computing_data_collection 'Bruker APEX2'
_computing_data_reduction 'Bruker SAINT'
_computing_molecular_graphics 'Bruker SHELXTL'
_computing_publication_material 'Bruker SHELXTL'
_computing_structure_refinement 'SHELXL-97 (Sheldrick, 2008)'
_computing_structure_solution 'SHELXS-97 (Sheldrick, 2008)'
_diffrn_ambient_temperature 296(2)
_diffrn_measured_fraction_theta_full 0.987
_diffrn_measured_fraction_theta_max 0.987
_diffrn_measurement_device_type 'Bruker APEX-II CCD'
_diffrn_measurement_method '\f and \w scans'
_diffrn_radiation_monochromator graphite
_diffrn_radiation_source 'fine-focus sealed tube'
_diffrn_radiation_type MoK\a
_diffrn_radiation_wavelength 0.71073
_diffrn_reflns_av_R_equivalents 0.0319
_diffrn_reflns_av_sigmaI/netI 0.0365
_diffrn_reflns_limit_h_max 15
_diffrn_reflns_limit_h_min -14
_diffrn_reflns_limit_k_max 52
_diffrn_reflns_limit_k_min -50
_diffrn_reflns_limit_l_max 7
_diffrn_reflns_limit_l_min -15
_diffrn_reflns_number 16395
_diffrn_reflns_theta_full 25.00
_diffrn_reflns_theta_max 25.00
_diffrn_reflns_theta_min 2.21
_exptl_absorpt_coefficient_mu 1.959
_exptl_absorpt_correction_T_max 0.6837
_exptl_absorpt_correction_T_min 0.6004
_exptl_absorpt_correction_type multi-scan
_exptl_absorpt_process_details SADABS
_exptl_crystal_colour yellow
_exptl_crystal_density_diffrn 1.581
_exptl_crystal_density_method 'not measured'
_exptl_crystal_description block
_exptl_crystal_F_000 3228
_exptl_crystal_size_max 0.29
_exptl_crystal_size_mid 0.25
_exptl_crystal_size_min 0.21
_refine_diff_density_max 1.103
_refine_diff_density_min -0.923
_refine_diff_density_rms 0.104
_refine_ls_extinction_method none
_refine_ls_goodness_of_fit_ref 1.058
_refine_ls_hydrogen_treatment constr
_refine_ls_matrix_type full
_refine_ls_number_parameters 393
_refine_ls_number_reflns 6077
_refine_ls_number_restraints 18
_refine_ls_restrained_S_all 1.064
_refine_ls_R_factor_all 0.0585
_refine_ls_R_factor_gt 0.0442
_refine_ls_shift/su_max 0.001
_refine_ls_shift/su_mean 0.000
_refine_ls_structure_factor_coef Fsqd
_refine_ls_weighting_details 'calc w=1/[\s^2^(Fo^2^)+(0.0800P)^2^+15.9000P] where P=(Fo^2^+2Fc^2^)/3'
_refine_ls_weighting_scheme calc
_refine_ls_wR_factor_gt 0.1327
_refine_ls_wR_factor_ref 0.1422
_reflns_number_gt 4773
_reflns_number_total 6077
_reflns_threshold_expression >2sigma(I)
_cod_data_source_file d3cc02981f2.cif
_cod_data_source_block a_CCDC1
_cod_depositor_comments
;
The following automatic conversions were performed:

data item '_exptl_absorpt_correction_type' value 'Multi-scan' was
changed to 'multi-scan' in accordance with the
/home/data/users/saulius/crontab/automatic-downloads/rss-feeds/RSC/lib/dictionaries/cif_core.dic
dictionary named 'cif_core.dic' version 2.4.2 last updated on
2011-04-26.

data item '_symmetry_cell_setting' value 'Monoclinic' was changed to
'monoclinic' in accordance with the
/home/data/users/saulius/crontab/automatic-downloads/rss-feeds/RSC/lib/dictionaries/cif_core.dic
dictionary named 'cif_core.dic' version 2.4.2 last updated on
2011-04-26.

Automatic conversion script
Id: cif_fix_values 8170 2020-07-09 18:12:32Z antanas 
;
_cod_original_sg_symbol_H-M 'C2/c  '
_cod_database_code 7132098

loop_
_symmetry_equiv_pos_as_xyz
'x, y, z'
'-x, y, -z+1/2'
'x+1/2, y+1/2, z'
'-x+1/2, y+1/2, -z+1/2'
'-x, -y, -z'
'x, -y, z-1/2'
'-x+1/2, -y+1/2, -z'
'x+1/2, -y+1/2, z-1/2'

loop_
_atom_site_label
_atom_site_type_symbol
_atom_site_fract_x
_atom_site_fract_y
_atom_site_fract_z
_atom_site_U_iso_or_equiv
_atom_site_adp_type
_atom_site_occupancy
_atom_site_symmetry_multiplicity
_atom_site_calc_flag
_atom_site_refinement_flags
_atom_site_disorder_assembly
_atom_site_disorder_group
I1 I 1.00901(4) 0.100896(8) 0.48167(4) 0.06525(17) Uani 1 1 d . . .
I2 I 0.79044(3) 0.217082(9) 0.69796(4) 0.06630(17) Uani 1 1 d . . .
F1 F 0.7865(6) 0.14467(11) 0.7103(6) 0.147(3) Uani 1 1 d . . .
F2 F 0.8738(7) 0.10051(9) 0.6344(7) 0.174(3) Uani 1 1 d . . .
F3 F 1.0197(3) 0.17470(8) 0.4736(3) 0.0670(9) Uani 1 1 d . . .
F4 F 0.9299(3) 0.21853(7) 0.5476(3) 0.0751(10) Uani 1 1 d . . .
N1 N 0.0995(5) 1.05442(11) 0.3940(4) 0.0659(14) Uani 1 1 d . . .
N2 N 0.7600(5) 0.76444(12) 0.6831(5) 0.0697(14) Uani 1 1 d . . .
C1 C 0.1741(7) 1.06158(14) 0.3563(6) 0.082(2) Uani 1 1 d . . .
H1A H 0.1852 1.0822 0.3476 0.098 Uiso 1 1 calc R . .
C2 C 0.2377(6) 1.04077(13) 0.3285(6) 0.0629(15) Uani 1 1 d . . .
C3 C 0.2197(4) 1.00981(11) 0.3417(4) 0.0454(12) Uani 1 1 d . . .
C4 C 0.1421(5) 1.00212(12) 0.3829(5) 0.0547(14) Uani 1 1 d . . .
C5 C 0.0838(5) 1.02547(14) 0.4043(5) 0.0608(15) Uani 1 1 d . . .
H5A H 0.0290 1.0201 0.4280 0.073 Uiso 1 1 calc R . .
C6 C 0.1208(7) 0.96907(16) 0.4030(9) 0.100(3) Uani 1 1 d . . .
H6A H 0.1688 0.9560 0.3843 0.151 Uiso 1 1 calc R . .
H6B H 0.0437 0.9640 0.3582 0.151 Uiso 1 1 calc R . .
H6C H 0.1365 0.9663 0.4792 0.151 Uiso 1 1 calc R . .
C7 C 0.3200(9) 1.05143(17) 0.2853(9) 0.112(3) Uani 1 1 d . . .
H7A H 0.3560 1.0341 0.2701 0.168 Uiso 1 1 calc R . .
H7B H 0.3756 1.0642 0.3392 0.168 Uiso 1 1 calc R . .
H7C H 0.2811 1.0629 0.2188 0.168 Uiso 1 1 calc R . .
C8 C 0.2884(4) 0.98563(10) 0.3175(4) 0.0407(11) Uani 1 1 d . . .
C9 C 0.2555(5) 0.97292(15) 0.2152(5) 0.0633(17) Uani 1 1 d . . .
H9A H 0.1879 0.9791 0.1589 0.076 Uiso 1 1 calc R . .
C10 C 0.3198(4) 0.95106(13) 0.1926(4) 0.0546(14) Uani 1 1 d . . .
H10A H 0.2948 0.9431 0.1219 0.065 Uiso 1 1 calc R . .
C11 C 0.4206(3) 0.94105(9) 0.2744(4) 0.0325(9) Uani 1 1 d . . .
C12 C 0.4547(4) 0.95436(13) 0.3773(4) 0.0529(13) Uani 1 1 d . . .
H12A H 0.5234 0.9488 0.4334 0.063 Uiso 1 1 calc R . .
C13 C 0.3879(4) 0.97583(12) 0.3981(4) 0.0530(13) Uani 1 1 d . . .
H13A H 0.4116 0.9837 0.4688 0.064 Uiso 1 1 calc R . .
C14 C 0.5000 0.91899(13) 0.2500 0.0320(13) Uani 1 2 d S . .
C15 C 0.5624(4) 0.89632(9) 0.3452(4) 0.0352(10) Uani 1 1 d . . .
C16 C 0.5146(5) 0.88596(14) 0.4133(5) 0.0644(17) Uani 1 1 d . . .
H16A H 0.4506 0.8955 0.4115 0.077 Uiso 1 1 calc R . .
C17 C 0.5610(6) 0.86145(15) 0.4846(6) 0.073(2) Uani 1 1 d . . .
H17A H 0.5303 0.8558 0.5330 0.088 Uiso 1 1 calc R . .
C18 C 0.6518(4) 0.84545(11) 0.4843(4) 0.0473(12) Uani 1 1 d . . .
C19 C 0.6998(5) 0.85600(13) 0.4183(5) 0.0624(17) Uani 1 1 d . . .
H19A H 0.7626 0.8461 0.4187 0.075 Uiso 1 1 calc R . .
C20 C 0.6572(4) 0.88113(13) 0.3508(5) 0.0572(15) Uani 1 1 d . . .
H20A H 0.6931 0.8880 0.3081 0.069 Uiso 1 1 calc R . .
C21 C 0.6935(4) 0.81715(11) 0.5534(4) 0.0456(12) Uani 1 1 d . . .
C22 C 0.7759(5) 0.81876(13) 0.6601(5) 0.0602(15) Uani 1 1 d . . .
C23 C 0.8069(6) 0.79157(16) 0.7227(6) 0.0731(19) Uani 1 1 d . . .
H23A H 0.8622 0.7925 0.7944 0.088 Uiso 1 1 calc R . .
C24 C 0.6846(5) 0.76341(12) 0.5807(5) 0.0623(15) Uani 1 1 d . . .
H24A H 0.6544 0.7445 0.5522 0.075 Uiso 1 1 calc R . .
C25 C 0.6463(5) 0.78885(13) 0.5109(5) 0.0560(13) Uani 1 1 d . . .
C26 C 0.5600(7) 0.78418(16) 0.3941(6) 0.085(2) Uani 1 1 d . . .
H26A H 0.5389 0.7631 0.3830 0.128 Uiso 1 1 calc R . .
H26B H 0.5912 0.7901 0.3439 0.128 Uiso 1 1 calc R . .
H26C H 0.4948 0.7964 0.3813 0.128 Uiso 1 1 calc R . .
C27 C 0.8300(8) 0.84874(17) 0.7130(6) 0.102(3) Uani 1 1 d . . .
H27A H 0.8011 0.8649 0.6601 0.153 Uiso 1 1 calc R . .
H27B H 0.9099 0.8474 0.7375 0.153 Uiso 1 1 calc R . .
H27C H 0.8130 0.8529 0.7748 0.153 Uiso 1 1 calc R . .
C28 C 0.8428(7) 0.15260(16) 0.6505(7) 0.089(2) Uani 1 1 d . . .
C29 C 0.8886(8) 0.12951(14) 0.6127(8) 0.096(3) Uani 1 1 d . . .
C30 C 0.9463(6) 0.13593(13) 0.5470(6) 0.0646(16) Uani 1 1 d . . .
C31 C 0.9603(5) 0.16660(12) 0.5305(5) 0.0519(13) Uani 1 1 d . . .
C32 C 0.9148(5) 0.18923(12) 0.5702(5) 0.0514(13) Uani 1 1 d . . .
C33 C 0.8545(5) 0.18290(13) 0.6315(5) 0.0595(15) Uani 1 1 d . . .
C34 C 0.5468(11) 0.8111(3) 0.7404(10) 0.067(3) Uani 0.50 1 d PU . .
Cl1 Cl 0.5710(14) 0.8469(4) 0.7775(17) 0.350(9) Uani 0.50 1 d PU . .
Cl2 Cl 0.4337(11) 0.7974(3) 0.6517(10) 0.468(7) Uani 1 1 d U . .

loop_
_atom_site_aniso_label
_atom_site_aniso_U_11
_atom_site_aniso_U_22
_atom_site_aniso_U_33
_atom_site_aniso_U_23
_atom_site_aniso_U_13
_atom_site_aniso_U_12
I1 0.0829(3) 0.0396(2) 0.0857(3) -0.00752(17) 0.0478(3) 0.01353(17)
I2 0.0685(3) 0.0513(3) 0.0835(3) -0.02763(19) 0.0362(2) 0.00324(17)
F1 0.242(7) 0.071(3) 0.246(7) -0.029(3) 0.216(7) -0.025(3)
F2 0.321(9) 0.035(2) 0.311(9) -0.013(3) 0.274(8) -0.013(3)
F3 0.084(2) 0.052(2) 0.082(2) 0.0009(16) 0.051(2) 0.0055(16)
F4 0.103(3) 0.0349(17) 0.099(3) -0.0044(17) 0.053(2) 0.0031(17)
N1 0.084(4) 0.049(3) 0.074(3) -0.006(2) 0.042(3) 0.023(3)
N2 0.085(4) 0.047(3) 0.076(4) 0.027(3) 0.033(3) 0.001(3)
C1 0.121(6) 0.035(3) 0.105(6) 0.000(3) 0.062(5) 0.020(3)
C2 0.089(4) 0.034(3) 0.081(4) 0.003(3) 0.051(4) 0.010(3)
C3 0.051(3) 0.033(3) 0.050(3) -0.004(2) 0.019(2) 0.009(2)
C4 0.062(3) 0.045(3) 0.066(4) -0.005(3) 0.036(3) 0.009(2)
C5 0.072(4) 0.055(4) 0.067(4) -0.003(3) 0.042(3) 0.020(3)
C6 0.120(6) 0.054(4) 0.173(9) -0.005(5) 0.107(7) 0.000(4)
C7 0.164(9) 0.050(4) 0.182(9) 0.007(5) 0.131(8) -0.004(5)
C8 0.047(3) 0.029(2) 0.049(3) -0.006(2) 0.023(2) 0.003(2)
C9 0.055(3) 0.071(4) 0.048(3) -0.014(3) 0.006(3) 0.030(3)
C10 0.048(3) 0.061(3) 0.042(3) -0.017(2) 0.006(2) 0.021(3)
C11 0.035(2) 0.022(2) 0.041(2) -0.0043(17) 0.017(2) -0.0038(17)
C12 0.044(3) 0.056(3) 0.044(3) -0.014(2) 0.004(2) 0.014(2)
C13 0.059(3) 0.047(3) 0.044(3) -0.018(2) 0.013(3) 0.011(2)
C14 0.034(3) 0.025(3) 0.040(3) 0.000 0.019(3) 0.000
C15 0.040(2) 0.022(2) 0.047(3) 0.0036(18) 0.021(2) 0.0016(17)
C16 0.071(4) 0.062(4) 0.084(4) 0.036(3) 0.057(4) 0.029(3)
C17 0.092(5) 0.067(4) 0.093(5) 0.046(4) 0.071(4) 0.034(3)
C18 0.051(3) 0.035(3) 0.058(3) 0.012(2) 0.025(3) 0.000(2)
C19 0.052(3) 0.055(3) 0.094(4) 0.039(3) 0.044(3) 0.021(3)
C20 0.054(3) 0.055(3) 0.084(4) 0.033(3) 0.049(3) 0.018(3)
C21 0.053(3) 0.033(3) 0.056(3) 0.014(2) 0.028(3) 0.002(2)
C22 0.076(4) 0.037(3) 0.058(3) 0.016(2) 0.019(3) -0.006(3)
C23 0.077(4) 0.062(4) 0.065(4) 0.026(3) 0.016(3) 0.003(3)
C24 0.078(4) 0.035(3) 0.074(4) 0.013(3) 0.032(4) -0.003(3)
C25 0.061(3) 0.047(3) 0.061(3) 0.010(3) 0.026(3) 0.001(3)
C26 0.088(5) 0.065(4) 0.081(5) 0.007(4) 0.013(4) -0.003(4)
C27 0.134(7) 0.060(4) 0.074(5) 0.016(4) 0.008(5) -0.027(5)
C28 0.122(6) 0.052(4) 0.140(7) -0.017(4) 0.102(6) -0.011(4)
C29 0.150(7) 0.037(3) 0.159(8) -0.016(4) 0.121(7) -0.009(4)
C30 0.088(4) 0.037(3) 0.091(4) -0.008(3) 0.059(4) 0.005(3)
C31 0.053(3) 0.044(3) 0.065(3) -0.005(3) 0.031(3) 0.006(2)
C32 0.055(3) 0.034(3) 0.061(3) -0.009(2) 0.021(3) -0.005(2)
C33 0.067(4) 0.041(3) 0.078(4) -0.021(3) 0.039(3) -0.003(3)
C34 0.077(6) 0.086(7) 0.053(5) 0.019(5) 0.042(5) -0.035(5)
Cl1 0.365(13) 0.394(13) 0.332(11) 0.042(9) 0.185(10) 0.019(8)
Cl2 0.468(11) 0.482(11) 0.464(10) 0.016(8) 0.204(8) -0.015(8)

loop_
_atom_type_symbol
_atom_type_description
_atom_type_scat_dispersion_real
_atom_type_scat_dispersion_imag
_atom_type_scat_source
C C 0.0033 0.0016 'International Tables Vol C Tables 4.2.6.8 and 6.1.1.4'
H H 0.0000 0.0000 'International Tables Vol C Tables 4.2.6.8 and 6.1.1.4'
N N 0.0061 0.0033 'International Tables Vol C Tables 4.2.6.8 and 6.1.1.4'
F F 0.0171 0.0103 'International Tables Vol C Tables 4.2.6.8 and 6.1.1.4'
I I -0.4742 1.8119 'International Tables Vol C Tables 4.2.6.8 and 6.1.1.4'
Cl Cl 0.1484 0.1585 'International Tables Vol C Tables 4.2.6.8 and 6.1.1.4'

loop_
_geom_angle_atom_site_label_1
_geom_angle_atom_site_label_2
_geom_angle_atom_site_label_3
_geom_angle
_geom_angle_site_symmetry_1
_geom_angle_site_symmetry_3
_geom_angle_publ_flag
C5 N1 C1 116.8(5) . . ?
C24 N2 C23 117.5(5) . . ?
N1 C1 C2 125.1(6) . . ?
N1 C1 H1A 117.5 . . ?
C2 C1 H1A 117.5 . . ?
C1 C2 C3 116.8(6) . . ?
C1 C2 C7 120.7(6) . . ?
C3 C2 C7 122.5(5) . . ?
C4 C3 C2 118.4(5) . . ?
C4 C3 C8 121.2(5) . . ?
C2 C3 C8 120.3(5) . . ?
C5 C4 C3 117.8(5) . . ?
C5 C4 C6 120.7(6) . . ?
C3 C4 C6 121.4(5) . . ?
N1 C5 C4 125.1(6) . . ?
N1 C5 H5A 117.5 . . ?
C4 C5 H5A 117.5 . . ?
C4 C6 H6A 109.5 . . ?
C4 C6 H6B 109.5 . . ?
H6A C6 H6B 109.5 . . ?
C4 C6 H6C 109.5 . . ?
H6A C6 H6C 109.5 . . ?
H6B C6 H6C 109.5 . . ?
C2 C7 H7A 109.5 . . ?
C2 C7 H7B 109.5 . . ?
H7A C7 H7B 109.5 . . ?
C2 C7 H7C 109.5 . . ?
H7A C7 H7C 109.5 . . ?
H7B C7 H7C 109.5 . . ?
C13 C8 C9 117.2(4) . . ?
C13 C8 C3 120.6(4) . . ?
C9 C8 C3 122.3(5) . . ?
C8 C9 C10 122.2(5) . . ?
C8 C9 H9A 118.9 . . ?
C10 C9 H9A 118.9 . . ?
C11 C10 C9 120.7(5) . . ?
C11 C10 H10A 119.7 . . ?
C9 C10 H10A 119.7 . . ?
C12 C11 C10 117.0(4) . . ?
C12 C11 C14 120.5(4) . . ?
C10 C11 C14 122.1(4) . . ?
C11 C12 C13 121.1(5) . . ?
C11 C12 H12A 119.5 . . ?
C13 C12 H12A 119.5 . . ?
C8 C13 C12 121.8(5) . . ?
C8 C13 H13A 119.1 . . ?
C12 C13 H13A 119.1 . . ?
C15 C14 C15 100.3(5) 2_655 . ?
C15 C14 C11 113.2(2) 2_655 2_655 ?
C15 C14 C11 113.8(2) . 2_655 ?
C15 C14 C11 113.8(2) 2_655 . ?
C15 C14 C11 113.2(2) . . ?
C11 C14 C11 103.1(4) 2_655 . ?
C16 C15 C20 116.9(4) . . ?
C16 C15 C14 121.6(4) . . ?
C20 C15 C14 120.2(4) . . ?
C15 C16 C17 121.1(5) . . ?
C15 C16 H16A 119.5 . . ?
C17 C16 H16A 119.5 . . ?
C18 C17 C16 121.1(5) . . ?
C18 C17 H17A 119.5 . . ?
C16 C17 H17A 119.5 . . ?
C19 C18 C17 117.6(5) . . ?
C19 C18 C21 122.0(5) . . ?
C17 C18 C21 120.4(4) . . ?
C18 C19 C20 121.6(5) . . ?
C18 C19 H19A 119.2 . . ?
C20 C19 H19A 119.2 . . ?
C15 C20 C19 121.6(5) . . ?
C15 C20 H20A 119.2 . . ?
C19 C20 H20A 119.2 . . ?
C22 C21 C25 119.1(5) . . ?
C22 C21 C18 121.1(5) . . ?
C25 C21 C18 119.9(5) . . ?
C21 C22 C23 118.3(5) . . ?
C21 C22 C27 122.3(5) . . ?
C23 C22 C27 119.4(6) . . ?
N2 C23 C22 122.9(6) . . ?
N2 C23 H23A 118.5 . . ?
C22 C23 H23A 118.5 . . ?
N2 C24 C25 124.7(6) . . ?
N2 C24 H24A 117.6 . . ?
C25 C24 H24A 117.6 . . ?
C21 C25 C24 117.5(5) . . ?
C21 C25 C26 123.6(5) . . ?
C24 C25 C26 118.9(6) . . ?
C25 C26 H26A 109.5 . . ?
C25 C26 H26B 109.5 . . ?
H26A C26 H26B 109.5 . . ?
C25 C26 H26C 109.5 . . ?
H26A C26 H26C 109.5 . . ?
H26B C26 H26C 109.5 . . ?
C22 C27 H27A 109.5 . . ?
C22 C27 H27B 109.5 . . ?
H27A C27 H27B 109.5 . . ?
C22 C27 H27C 109.5 . . ?
H27A C27 H27C 109.5 . . ?
H27B C27 H27C 109.5 . . ?
F1 C28 C33 119.6(6) . . ?
F1 C28 C29 117.6(6) . . ?
C33 C28 C29 122.8(6) . . ?
F2 C29 C28 119.5(6) . . ?
F2 C29 C30 119.5(6) . . ?
C28 C29 C30 121.0(6) . . ?
C31 C30 C29 115.8(5) . . ?
C31 C30 I1 122.8(4) . . ?
C29 C30 I1 121.4(4) . . ?
F3 C31 C32 118.5(5) . . ?
F3 C31 C30 119.5(5) . . ?
C32 C31 C30 122.0(5) . . ?
F4 C32 C31 118.0(5) . . ?
F4 C32 C33 119.7(5) . . ?
C31 C32 C33 122.2(5) . . ?
C28 C33 C32 116.1(5) . . ?
C28 C33 I2 121.2(5) . . ?
C32 C33 I2 122.7(4) . . ?
C34 C34 Cl2 67.3(9) 2_656 2_656 ?
C34 C34 Cl2 60.2(10) 2_656 . ?
Cl2 C34 Cl2 107.4(10) 2_656 . ?
C34 C34 Cl1 91.0(8) 2_656 . ?
Cl2 C34 Cl1 99.3(11) 2_656 . ?
Cl2 C34 Cl1 126.5(13) . . ?
C34 C34 Cl1 49.7(6) 2_656 2_656 ?
Cl2 C34 Cl1 103.1(10) 2_656 2_656 ?
Cl2 C34 Cl1 77.9(8) . 2_656 ?
Cl1 C34 Cl1 51.0(11) . 2_656 ?
C34 Cl1 Cl1 80.2(8) . 2_656 ?
C34 Cl1 C34 39.3(7) . 2_656 ?
Cl1 Cl1 C34 48.8(6) 2_656 2_656 ?
C34 Cl1 Cl2 38.0(6) . 2_656 ?
Cl1 Cl1 Cl2 88.0(7) 2_656 2_656 ?
C34 Cl1 Cl2 40.4(5) 2_656 2_656 ?
C34 Cl2 C34 52.5(10) 2_656 . ?
C34 Cl2 Cl1 42.7(8) 2_656 2_656 ?
C34 Cl2 Cl1 61.7(8) . 2_656 ?
C34 Cl2 Cl2 37.6(6) 2_656 2_656 ?
C34 Cl2 Cl2 35.0(5) . 2_656 ?
Cl1 Cl2 Cl2 72.6(6) 2_656 2_656 ?

loop_
_geom_bond_atom_site_label_1
_geom_bond_atom_site_label_2
_geom_bond_distance
_geom_bond_site_symmetry_2
_geom_bond_publ_flag
I1 C30 2.099(5) . ?
I2 C33 2.092(5) . ?
F1 C28 1.343(8) . ?
F2 C29 1.337(8) . ?
F3 C31 1.347(6) . ?
F4 C32 1.353(6) . ?
N1 C5 1.303(8) . ?
N1 C1 1.314(9) . ?
N2 C24 1.311(8) . ?
N2 C23 1.341(9) . ?
C1 C2 1.388(9) . ?
C1 H1A 0.9300 . ?
C2 C3 1.402(8) . ?
C2 C7 1.500(9) . ?
C3 C4 1.389(8) . ?
C3 C8 1.513(6) . ?
C4 C5 1.378(7) . ?
C4 C6 1.521(9) . ?
C5 H5A 0.9300 . ?
C6 H6A 0.9600 . ?
C6 H6B 0.9600 . ?
C6 H6C 0.9600 . ?
C7 H7A 0.9600 . ?
C7 H7B 0.9600 . ?
C7 H7C 0.9600 . ?
C8 C13 1.366(7) . ?
C8 C9 1.369(7) . ?
C9 C10 1.391(7) . ?
C9 H9A 0.9300 . ?
C10 C11 1.386(7) . ?
C10 H10A 0.9300 . ?
C11 C12 1.385(7) . ?
C11 C14 1.555(5) . ?
C12 C13 1.392(7) . ?
C12 H12A 0.9300 . ?
C13 H13A 0.9300 . ?
C14 C15 1.551(6) 2_655 ?
C14 C15 1.551(6) . ?
C14 C11 1.555(5) 2_655 ?
C15 C16 1.383(7) . ?
C15 C20 1.385(7) . ?
C16 C17 1.395(8) . ?
C16 H16A 0.9300 . ?
C17 C18 1.385(8) . ?
C17 H17A 0.9300 . ?
C18 C19 1.363(7) . ?
C18 C21 1.506(6) . ?
C19 C20 1.385(7) . ?
C19 H19A 0.9300 . ?
C20 H20A 0.9300 . ?
C21 C22 1.384(8) . ?
C21 C25 1.396(8) . ?
C22 C23 1.415(8) . ?
C22 C27 1.520(9) . ?
C23 H23A 0.9300 . ?
C24 C25 1.406(8) . ?
C24 H24A 0.9300 . ?
C25 C26 1.509(9) . ?
C26 H26A 0.9600 . ?
C26 H26B 0.9600 . ?
C26 H26C 0.9600 . ?
C27 H27A 0.9600 . ?
C27 H27B 0.9600 . ?
C27 H27C 0.9600 . ?
C28 C33 1.373(9) . ?
C28 C29 1.379(9) . ?
C29 C30 1.410(9) . ?
C30 C31 1.387(8) . ?
C31 C32 1.376(7) . ?
C32 C33 1.387(8) . ?
C34 C34 1.36(2) 2_656 ?
C34 Cl2 1.484(16) 2_656 ?
C34 Cl2 1.578(16) . ?
C34 Cl1 1.64(2) . ?
C34 Cl1 2.14(2) 2_656 ?
Cl1 Cl1 1.69(3) 2_656 ?
Cl1 C34 2.14(2) 2_656 ?
Cl1 Cl2 2.380(19) 2_656 ?
Cl2 C34 1.484(16) 2_656 ?
Cl2 Cl1 2.380(19) 2_656 ?
Cl2 Cl2 2.47(2) 2_656 ?
